data_7015551
loop_
_publ_author_name
'Constable, Edwin C.'
'Devereux, Michael'
'Dunphy, Emma L.'
'Housecroft, Catherine E.'
'Rudd, Jennifer A.'
'Zampese, Jennifer A.'

_publ_section_title
;
 Water-soluble alkylated
 bis{4'-(4-pyridyl)-2,2':6',2''-terpyridine}ruthenium(ii) complexes for
 use as photosensitizers in water oxidation: a complementary
 experimental and TD-DFT investigation.
;
_journal_issue 20
_journal_name_full 'Dalton transactions (Cambridge, England : 2003)'
_journal_page_first 5505
_journal_page_last 5515
_journal_paper_doi 10.1039/c0dt01714k
_journal_volume 40
_journal_year 2011
_chemical_formula_moiety 'C44 H38 N8 Ru, 4(F6 P), H2 O'
_chemical_formula_sum 'C44 H40 F24 N8 O P4 Ru'
_chemical_formula_weight 1377.79
_chemical_name_systematic
;
?
;
_space_group_IT_number 14
_symmetry_cell_setting monoclinic
_symmetry_space_group_name_Hall '-P 2ybc'
_symmetry_space_group_name_H-M 'P 1 21/c 1'
_atom_sites_solution_hydrogens geom
_atom_sites_solution_primary direct
_atom_sites_solution_secondary difmap
_audit_creation_method SHELXL-97
_cell_angle_alpha 90.00
_cell_angle_beta 95.16(3)
_cell_angle_gamma 90.00
_cell_formula_units_Z 4
_cell_length_a 18.322(4)
_cell_length_b 8.8509(18)
_cell_length_c 31.688(6)
_cell_measurement_reflns_used 4974
_cell_measurement_temperature 173(2)
_cell_measurement_theta_max 48.19
_cell_measurement_theta_min 5.45
_cell_volume 5117.9(18)
_computing_cell_refinement 'Stoe IPDS'
_computing_data_collection 'Stoe IPDS'
_computing_data_reduction 'Stoe IPDS'
_computing_molecular_graphics 'Bruker SHELXTL'
_computing_publication_material 'Bruker SHELXTL'
_computing_structure_refinement 'SHELXL-97 (Sheldrick, 1997)'
_computing_structure_solution 'SHELXS-97 (Sheldrick, 1990)'
_diffrn_ambient_temperature 173(2)
_diffrn_measured_fraction_theta_full 0.998
_diffrn_measured_fraction_theta_max 0.998
_diffrn_measurement_device_type 'Stoe IPDS'
_diffrn_measurement_method '\w scans'
_diffrn_radiation_monochromator graphite
_diffrn_radiation_source 'fine-focus sealed tube'
_diffrn_radiation_type MoK\a
_diffrn_radiation_wavelength 0.71073
_diffrn_reflns_av_R_equivalents 0.1627
_diffrn_reflns_av_sigmaI/netI 0.0678
_diffrn_reflns_limit_h_max 23
_diffrn_reflns_limit_h_min -23
_diffrn_reflns_limit_k_max 11
_diffrn_reflns_limit_k_min -10
_diffrn_reflns_limit_l_max 40
_diffrn_reflns_limit_l_min -40
_diffrn_reflns_number 84418
_diffrn_reflns_theta_full 27.00
_diffrn_reflns_theta_max 27.00
_diffrn_reflns_theta_min 2.39
_exptl_absorpt_coefficient_mu 0.565
_exptl_absorpt_correction_T_max 0.9832
_exptl_absorpt_correction_T_min 0.8266
_exptl_absorpt_correction_type multi-scan
_exptl_absorpt_process_details '(Blessing 1951)'
_exptl_crystal_colour red
_exptl_crystal_density_diffrn 1.786
_exptl_crystal_density_method 'not measured'
_exptl_crystal_description needle
_exptl_crystal_F_000 2744
_exptl_crystal_size_max 0.35
_exptl_crystal_size_mid 0.04
_exptl_crystal_size_min 0.03
_refine_diff_density_max 0.492
_refine_diff_density_min -0.958
_refine_diff_density_rms 0.084
_refine_ls_extinction_method none
_refine_ls_goodness_of_fit_ref 1.161
_refine_ls_hydrogen_treatment constr
_refine_ls_matrix_type full
_refine_ls_number_parameters 925
_refine_ls_number_reflns 11159
_refine_ls_number_restraints 24
_refine_ls_restrained_S_all 1.161
_refine_ls_R_factor_all 0.0935
_refine_ls_R_factor_gt 0.0664
_refine_ls_shift/su_max 0.034
_refine_ls_shift/su_mean 0.001
_refine_ls_structure_factor_coef Fsqd
_refine_ls_weighting_details 'calc w=1/[\s^2^(Fo^2^)+(0.0325P)^2^+9.9214P] where P=(Fo^2^+2Fc^2^)/3'
_refine_ls_weighting_scheme calc
_refine_ls_wR_factor_gt 0.1280
_refine_ls_wR_factor_ref 0.1385
_reflns_number_gt 8456
_reflns_number_total 11159
_reflns_threshold_expression >2sigma(I)
_cod_data_source_file c0dt01714k.txt
_cod_data_source_block jap32
_cod_depositor_comments
;
The following automatic conversions were performed:
'_symmetry_cell_setting' value 'Monoclinic' changed to 'monoclinic'
according to '/home/saulius/struct/CIF-dictionaries/cif_core.dic'
dictionary named 'cif_core.dic' version 2.4.1 from 2010-06-29.

Automatic conversion script
Id: cif_fix_enum 1555 2011-01-17 13:19:09Z saulius 
;
_cod_original_sg_symbol_Hall -P2ybc
_cod_original_sg_symbol_H-M P2(1)/c
_cod_database_code 7015551

loop_
_symmetry_equiv_pos_as_xyz
'x, y, z'
'-x, y+1/2, -z+1/2'
'-x, -y, -z'
'x, -y-1/2, z-1/2'

loop_
_atom_site_label
_atom_site_type_symbol
_atom_site_fract_x
_atom_site_fract_y
_atom_site_fract_z
_atom_site_U_iso_or_equiv
_atom_site_adp_type
_atom_site_occupancy
_atom_site_symmetry_multiplicity
_atom_site_calc_flag
_atom_site_refinement_flags
_atom_site_disorder_assembly
_atom_site_disorder_group
Ru1 Ru 0.247287(18) 0.49825(4) 0.497910(10) 0.02190(9) Uani 1 1 d . . .
N1 N 0.29403(19) 0.2844(4) 0.50013(11) 0.0243(7) Uani 1 1 d . . .
N2 N 0.28239(18) 0.4863(4) 0.44068(10) 0.0237(7) Uani 1 1 d . . .
N3 N 0.21729(19) 0.7102(4) 0.47312(10) 0.0230(7) Uani 1 1 d . . .
C1 C 0.2996(2) 0.1864(5) 0.53216(14) 0.0286(9) Uani 1 1 d . . .
H1A H 0.2786 0.2125 0.5575 0.034 Uiso 1 1 calc R . .
C2 C 0.3344(3) 0.0485(5) 0.53021(16) 0.0351(10) Uani 1 1 d . . .
H2A H 0.3369 -0.0190 0.5536 0.042 Uiso 1 1 calc R . .
C3 C 0.3651(3) 0.0113(6) 0.49394(15) 0.0359(10) Uani 1 1 d . . .
H3A H 0.3905 -0.0818 0.4922 0.043 Uiso 1 1 calc R . .
C4 C 0.3594(3) 0.1087(5) 0.45983(15) 0.0304(9) Uani 1 1 d . . .
H4A H 0.3794 0.0822 0.4342 0.037 Uiso 1 1 calc R . .
C5 C 0.3241(2) 0.2454(5) 0.46347(14) 0.0262(8) Uani 1 1 d . . .
C6 C 0.3155(2) 0.3594(5) 0.42928(13) 0.0240(8) Uani 1 1 d . . .
C7 C 0.3372(2) 0.3432(5) 0.38891(14) 0.0279(9) Uani 1 1 d . . .
H7A H 0.3607 0.2532 0.3810 0.034 Uiso 1 1 calc R . .
C8 C 0.3241(2) 0.4604(5) 0.36005(14) 0.0282(9) Uani 1 1 d . . .
C9 C 0.2913(2) 0.5946(5) 0.37258(13) 0.0262(9) Uani 1 1 d . . .
H9A H 0.2833 0.6768 0.3534 0.031 Uiso 1 1 calc R . .
C10 C 0.2710(2) 0.6041(5) 0.41359(13) 0.0241(8) Uani 1 1 d . . .
C11 C 0.2347(2) 0.7319(5) 0.43247(13) 0.0252(8) Uani 1 1 d . . .
C12 C 0.2180(3) 0.8660(5) 0.41097(14) 0.0315(10) Uani 1 1 d . . .
H12A H 0.2305 0.8797 0.3828 0.038 Uiso 1 1 calc R . .
C13 C 0.1827(3) 0.9793(5) 0.43139(15) 0.0362(10) Uani 1 1 d . . .
H13A H 0.1704 1.0716 0.4171 0.043 Uiso 1 1 calc R . .
C14 C 0.1655(3) 0.9582(5) 0.47212(15) 0.0353(10) Uani 1 1 d . . .
H14A H 0.1413 1.0355 0.4863 0.042 Uiso 1 1 calc R . .
C15 C 0.1838(2) 0.8224(5) 0.49253(14) 0.0276(9) Uani 1 1 d . . .
H15A H 0.1724 0.8086 0.5209 0.033 Uiso 1 1 calc R . .
C16 C 0.3426(3) 0.4420(6) 0.31595(14) 0.0321(10) Uani 1 1 d . A .
C17 C 0.2912(3) 0.4733(7) 0.28229(16) 0.0456(13) Uani 1 1 d . . .
H17A H 0.2449 0.5140 0.2874 0.055 Uiso 1 1 calc R . .
C18 C 0.3073(3) 0.4458(8) 0.24152(17) 0.0531(15) Uani 1 1 d . A .
H18A H 0.2719 0.4672 0.2185 0.064 Uiso 1 1 calc R . .
N4 N 0.3728(3) 0.3887(6) 0.23393(14) 0.0491(12) Uani 1 1 d . . .
C19 C 0.4233(3) 0.3591(8) 0.26543(18) 0.0538(16) Uani 1 1 d . A .
H19A H 0.4694 0.3192 0.2594 0.065 Uiso 1 1 calc R . .
C20 C 0.4096(3) 0.3855(7) 0.30664(16) 0.0467(14) Uani 1 1 d . . .
H20A H 0.4465 0.3649 0.3289 0.056 Uiso 1 1 calc R A .
C21 C 0.3864(11) 0.3511(17) 0.1896(6) 0.051(4) Uani 0.759(17) 1 d P A 1
H21A H 0.3439 0.2970 0.1752 0.061 Uiso 0.759(17) 1 calc PR A 1
H21B H 0.4304 0.2864 0.1891 0.061 Uiso 0.759(17) 1 calc PR A 1
C22 C 0.3980(6) 0.5001(12) 0.1680(3) 0.073(3) Uani 0.759(17) 1 d P A 1
H22A H 0.3550 0.5646 0.1699 0.110 Uiso 0.759(17) 1 calc PR A 1
H22B H 0.4051 0.4821 0.1381 0.110 Uiso 0.759(17) 1 calc PR A 1
H22C H 0.4415 0.5502 0.1818 0.110 Uiso 0.759(17) 1 calc PR A 1
C21' C 0.392(3) 0.400(5) 0.1859(16) 0.042(11) Uani 0.241(17) 1 d PU A 2
H21C H 0.3674 0.4864 0.1707 0.050 Uiso 0.241(17) 1 calc PR A 2
H21D H 0.4455 0.4048 0.1835 0.050 Uiso 0.241(17) 1 calc PR A 2
C22' C 0.3588(17) 0.248(3) 0.1717(8) 0.061(9) Uani 0.241(17) 1 d P A 2
H22D H 0.3765 0.1692 0.1918 0.092 Uiso 0.241(17) 1 calc PR A 2
H22E H 0.3734 0.2229 0.1435 0.092 Uiso 0.241(17) 1 calc PR A 2
H22F H 0.3053 0.2538 0.1705 0.092 Uiso 0.241(17) 1 calc PR A 2
N5 N 0.14249(19) 0.4083(4) 0.48595(11) 0.0242(7) Uani 1 1 d . . .
N6 N 0.21248(18) 0.5015(4) 0.55514(10) 0.0235(6) Uani 1 1 d . . .
N7 N 0.33784(18) 0.5885(4) 0.53320(11) 0.0232(7) Uani 1 1 d . . .
C23 C 0.1085(2) 0.3693(5) 0.44830(14) 0.0282(9) Uani 1 1 d . . .
H23A H 0.1324 0.3894 0.4235 0.034 Uiso 1 1 calc R . .
C24 C 0.0409(3) 0.3017(6) 0.44400(16) 0.0380(11) Uani 1 1 d . . .
H24A H 0.0187 0.2754 0.4168 0.046 Uiso 1 1 calc R . .
C25 C 0.0056(3) 0.2721(6) 0.48000(16) 0.0376(11) Uani 1 1 d . . .
H25A H -0.0406 0.2227 0.4779 0.045 Uiso 1 1 calc R . .
C26 C 0.0387(3) 0.3159(5) 0.51909(16) 0.0338(10) Uani 1 1 d . . .
H26A H 0.0149 0.2983 0.5441 0.041 Uiso 1 1 calc R . .
C27 C 0.1066(2) 0.3853(5) 0.52155(14) 0.0248(8) Uani 1 1 d . . .
C28 C 0.1466(2) 0.4389(5) 0.56138(13) 0.0251(8) Uani 1 1 d . . .
C29 C 0.1238(2) 0.4300(5) 0.60176(14) 0.0278(9) Uani 1 1 d . . .
H29A H 0.0780 0.3855 0.6063 0.033 Uiso 1 1 calc R . .
C30 C 0.1691(2) 0.4874(5) 0.63586(13) 0.0281(8) Uani 1 1 d . . .
C31 C 0.2361(2) 0.5514(5) 0.62864(14) 0.0277(9) Uani 1 1 d . . .
H31A H 0.2670 0.5922 0.6515 0.033 Uiso 1 1 calc R . .
C32 C 0.2571(2) 0.5551(5) 0.58816(13) 0.0255(8) Uani 1 1 d . . .
C33 C 0.3278(2) 0.6108(5) 0.57488(14) 0.0263(8) Uani 1 1 d . . .
C34 C 0.3804(3) 0.6798(5) 0.60245(14) 0.0303(9) Uani 1 1 d . . .
H34A H 0.3721 0.6951 0.6313 0.036 Uiso 1 1 calc R . .
C35 C 0.4455(3) 0.7265(6) 0.58736(16) 0.0361(11) Uani 1 1 d . . .
H35A H 0.4817 0.7773 0.6055 0.043 Uiso 1 1 calc R . .
C36 C 0.4568(3) 0.6980(6) 0.54573(16) 0.0347(10) Uani 1 1 d . . .
H36A H 0.5018 0.7258 0.5351 0.042 Uiso 1 1 calc R . .
C37 C 0.4023(2) 0.6288(5) 0.51934(15) 0.0285(9) Uani 1 1 d . . .
H37A H 0.4107 0.6093 0.4907 0.034 Uiso 1 1 calc R . .
C38 C 0.1490(2) 0.4773(5) 0.67986(13) 0.0282(9) Uani 1 1 d . . .
C39 C 0.1344(3) 0.3382(5) 0.69779(15) 0.0323(10) Uani 1 1 d . . .
H39A H 0.1342 0.2487 0.6812 0.039 Uiso 1 1 calc R . .
C40 C 0.1205(3) 0.3314(6) 0.73939(16) 0.0373(11) Uani 1 1 d . . .
H40A H 0.1114 0.2364 0.7518 0.045 Uiso 1 1 calc R . .
N8 N 0.1196(2) 0.4579(5) 0.76308(12) 0.0365(9) Uani 1 1 d . . .
C41 C 0.1317(3) 0.5929(5) 0.74593(16) 0.0374(11) Uani 1 1 d . . .
H41A H 0.1300 0.6814 0.7628 0.045 Uiso 1 1 calc R . .
C42 C 0.1466(3) 0.6052(5) 0.70462(16) 0.0342(10) Uani 1 1 d . . .
H42A H 0.1552 0.7017 0.6929 0.041 Uiso 1 1 calc R . .
C43 C 0.1026(4) 0.4460(7) 0.80794(17) 0.0516(14) Uani 1 1 d . . .
H43A H 0.1217 0.5361 0.8238 0.062 Uiso 1 1 calc R . .
H43B H 0.1271 0.3556 0.8211 0.062 Uiso 1 1 calc R . .
C44 C 0.0215(4) 0.4343(9) 0.8104(2) 0.069(2) Uani 1 1 d . . .
H44A H -0.0024 0.5263 0.7987 0.103 Uiso 1 1 calc R . .
H44B H 0.0112 0.4224 0.8400 0.103 Uiso 1 1 calc R . .
H44C H 0.0025 0.3467 0.7940 0.103 Uiso 1 1 calc R . .
P1 P 0.50661(8) -0.76079(17) 0.08859(4) 0.0404(3) Uani 1 1 d . . .
F10 F 0.5842(4) -0.7262(10) 0.0735(2) 0.0468(18) Uani 0.68(2) 1 d P B 1
F11 F 0.4742(3) -0.7966(11) 0.04040(19) 0.050(2) Uani 0.68(2) 1 d P B 1
F12 F 0.5279(5) -0.9375(8) 0.0938(4) 0.063(3) Uani 0.68(2) 1 d P B 1
F13 F 0.5358(7) -0.7350(14) 0.1363(4) 0.055(2) Uani 0.68(2) 1 d P B 1
F14 F 0.4255(5) -0.7980(15) 0.1031(3) 0.060(2) Uani 0.68(2) 1 d P B 1
F15 F 0.4837(4) -0.5911(7) 0.0828(4) 0.053(2) Uani 0.68(2) 1 d P B 1
F10' F 0.5917(9) -0.678(3) 0.0925(11) 0.080(8) Uani 0.32(2) 1 d P B 2
F11' F 0.5002(12) -0.698(4) 0.0416(5) 0.086(10) Uani 0.32(2) 1 d P B 2
F12' F 0.5468(11) -0.907(3) 0.0749(7) 0.063(5) Uani 0.32(2) 1 d P B 2
F13' F 0.5240(15) -0.799(3) 0.1365(8) 0.058(5) Uani 0.32(2) 1 d P B 2
F14' F 0.4317(10) -0.829(2) 0.0855(10) 0.063(6) Uani 0.32(2) 1 d P B 2
F15' F 0.4751(10) -0.6008(18) 0.1050(9) 0.070(5) Uani 0.32(2) 1 d P B 2
P2 P 0.35998(14) -0.1117(3) 0.24393(9) 0.0605(6) Uani 0.80 1 d P C 1
F20 F 0.4057(4) -0.0881(9) 0.20494(19) 0.099(2) Uani 0.80 1 d P C 1
F21 F 0.3103(5) -0.1420(11) 0.2837(3) 0.104(3) Uani 0.80 1 d P C 1
F22 F 0.4101(3) -0.2504(8) 0.2591(2) 0.0824(18) Uani 0.80 1 d P C 1
F23 F 0.3090(4) 0.0294(7) 0.2309(3) 0.104(2) Uani 0.80 1 d P C 1
F24 F 0.3057(4) -0.2185(7) 0.2156(2) 0.0836(19) Uani 0.80 1 d P C 1
F25 F 0.4148(3) -0.0028(9) 0.2712(2) 0.0877(19) Uani 0.80 1 d P C 1
P2' P 0.3492(6) -0.0535(13) 0.2713(5) 0.070(3) Uani 0.20 1 d P D 2
F20' F 0.3784(19) 0.024(3) 0.3108(12) 0.124(11) Uani 0.20 1 d P D 2
F21' F 0.2982(15) 0.086(3) 0.2611(11) 0.098(10) Uani 0.20 1 d P D 2
F22' F 0.4093(19) 0.020(4) 0.2406(15) 0.129(12) Uani 0.20 1 d PU D 2
F23' F 0.284(2) -0.113(4) 0.3020(12) 0.126(13) Uani 0.20 1 d PU D 2
F24' F 0.3125(16) -0.137(4) 0.2293(10) 0.101(10) Uani 0.20 1 d PU D 2
F25' F 0.396(2) -0.177(4) 0.2850(11) 0.125(13) Uani 0.20 1 d P D 2
P3 P 0.16045(8) -0.01447(14) 0.61303(4) 0.0370(3) Uani 1 1 d . . .
F30 F 0.1449(3) 0.0375(5) 0.56523(11) 0.0739(12) Uani 1 1 d . . .
F31 F 0.1127(2) -0.1625(4) 0.60397(14) 0.0680(11) Uani 1 1 d . . .
F32 F 0.08987(19) 0.0769(4) 0.62451(12) 0.0563(9) Uani 1 1 d . . .
F33 F 0.2097(2) 0.1334(3) 0.62248(12) 0.0563(9) Uani 1 1 d . . .
F34 F 0.2309(2) -0.1027(4) 0.60060(14) 0.0665(10) Uani 1 1 d . . .
F35 F 0.1772(2) -0.0616(5) 0.66104(11) 0.0697(11) Uani 1 1 d . . .
P4 P 0.08172(8) -0.44942(16) 0.32832(5) 0.0440(3) Uani 1 1 d . . .
F40 F 0.0168(4) -0.5517(10) 0.3449(5) 0.064(4) Uani 0.55(2) 1 d P E 1
F41 F 0.0740(11) -0.5189(14) 0.2862(3) 0.086(5) Uani 0.55(2) 1 d P E 1
F42 F 0.0911(8) -0.3857(10) 0.3786(3) 0.071(3) Uani 0.55(2) 1 d P E 1
F43 F 0.1454(7) -0.3424(18) 0.3216(6) 0.087(6) Uani 0.55(2) 1 d P E 1
F44 F 0.0286(2) -0.3186(5) 0.30967(18) 0.0896(16) Uani 1 1 d . E 1
F45 F 0.13723(19) -0.5783(4) 0.34597(12) 0.0567(9) Uani 1 1 d . E 1
F40' F 0.0232(7) -0.5715(13) 0.3088(9) 0.109(9) Uani 0.45(2) 1 d P E 2
F41' F 0.1159(9) -0.4756(19) 0.2792(3) 0.071(4) Uani 0.45(2) 1 d P E 2
F42' F 0.0492(12) -0.420(2) 0.3658(6) 0.110(9) Uani 0.45(2) 1 d P E 2
F43' F 0.1456(10) -0.3300(17) 0.3312(7) 0.076(6) Uani 0.45(2) 1 d P E 2
O1 O 0.3528(9) 0.0014(14) 0.3580(4) 0.111(4) Uani 0.60 1 d P F 1
O2 O 0.4131(13) 0.060(2) 0.3538(8) 0.120(7) Uani 0.40 1 d P G 3

loop_
_atom_site_aniso_label
_atom_site_aniso_U_11
_atom_site_aniso_U_22
_atom_site_aniso_U_33
_atom_site_aniso_U_23
_atom_site_aniso_U_13
_atom_site_aniso_U_12
Ru1 0.02554(14) 0.02002(14) 0.02042(15) 0.00102(14) 0.00359(10) -0.00061(14)
N1 0.0271(17) 0.0173(16) 0.0283(18) 0.0027(13) 0.0022(14) -0.0001(13)
N2 0.0251(15) 0.0215(17) 0.0250(16) 0.0007(15) 0.0055(12) -0.0023(14)
N3 0.0266(17) 0.0234(17) 0.0188(16) 0.0016(13) 0.0015(13) 0.0003(13)
C1 0.031(2) 0.026(2) 0.028(2) 0.0024(17) 0.0002(17) -0.0011(17)
C2 0.042(3) 0.022(2) 0.041(3) 0.0114(18) -0.001(2) 0.0010(18)
C3 0.043(2) 0.021(2) 0.044(2) 0.004(2) 0.0049(19) 0.003(2)
C4 0.037(2) 0.025(2) 0.030(2) -0.0015(17) 0.0064(18) 0.0002(18)
C5 0.028(2) 0.0199(19) 0.031(2) -0.0023(16) 0.0048(17) -0.0004(16)
C6 0.024(2) 0.023(2) 0.026(2) -0.0010(16) 0.0065(16) 0.0028(15)
C7 0.029(2) 0.026(2) 0.029(2) -0.0049(17) 0.0049(17) 0.0022(17)
C8 0.031(2) 0.029(2) 0.025(2) -0.0009(16) 0.0044(17) 0.0011(17)
C9 0.031(2) 0.024(2) 0.024(2) 0.0020(16) 0.0039(17) -0.0001(17)
C10 0.028(2) 0.0220(19) 0.022(2) 0.0041(15) 0.0050(16) -0.0022(16)
C11 0.029(2) 0.024(2) 0.0220(19) 0.0048(16) 0.0018(16) -0.0006(16)
C12 0.043(3) 0.024(2) 0.026(2) 0.0038(17) -0.0004(19) 0.0015(19)
C13 0.048(3) 0.021(2) 0.039(2) 0.0027(18) 0.002(2) 0.0077(19)
C14 0.041(3) 0.030(2) 0.036(2) -0.0054(18) 0.005(2) 0.0059(19)
C15 0.028(2) 0.025(2) 0.030(2) -0.0041(17) 0.0034(17) 0.0035(17)
C16 0.037(2) 0.032(2) 0.028(2) 0.0009(18) 0.0059(19) 0.0024(19)
C17 0.041(3) 0.063(4) 0.033(2) -0.001(2) 0.003(2) 0.013(2)
C18 0.049(3) 0.081(4) 0.029(3) -0.004(3) 0.003(2) 0.017(3)
N4 0.061(3) 0.064(3) 0.024(2) -0.005(2) 0.011(2) 0.018(2)
C19 0.047(3) 0.077(4) 0.038(3) 0.000(3) 0.011(2) 0.024(3)
C20 0.047(3) 0.069(4) 0.024(2) 0.005(2) 0.007(2) 0.019(3)
C21 0.075(8) 0.050(8) 0.029(5) 0.004(6) 0.018(5) 0.012(7)
C22 0.117(8) 0.063(6) 0.045(4) 0.018(5) 0.040(5) 0.031(6)
C21' 0.062(15) 0.05(2) 0.020(15) -0.006(15) 0.020(11) 0.005(15)
C22' 0.08(2) 0.067(19) 0.038(13) -0.019(13) 0.005(12) -0.023(15)
N5 0.0257(17) 0.0196(17) 0.0273(18) 0.0012(13) 0.0028(14) 0.0010(13)
N6 0.0293(16) 0.0199(15) 0.0213(15) 0.0021(15) 0.0025(12) 0.0024(15)
N7 0.0248(17) 0.0194(17) 0.0260(18) 0.0022(13) 0.0055(14) 0.0006(13)
C23 0.031(2) 0.028(2) 0.025(2) -0.0019(17) 0.0013(17) -0.0011(17)
C24 0.034(2) 0.043(3) 0.035(3) -0.008(2) -0.005(2) -0.004(2)
C25 0.026(2) 0.043(3) 0.042(3) -0.001(2) -0.0011(19) -0.007(2)
C26 0.031(2) 0.034(2) 0.036(3) 0.0020(19) 0.0078(19) -0.0026(19)
C27 0.024(2) 0.0199(19) 0.031(2) 0.0003(16) 0.0028(16) 0.0012(15)
C28 0.027(2) 0.0198(18) 0.029(2) 0.0004(16) 0.0067(16) 0.0014(16)
C29 0.031(2) 0.024(2) 0.029(2) 0.0006(17) 0.0062(17) -0.0014(17)
C30 0.037(2) 0.021(2) 0.0274(19) 0.0029(18) 0.0072(16) 0.0013(18)
C31 0.035(2) 0.0219(19) 0.027(2) -0.0025(16) 0.0065(17) 0.0003(17)
C32 0.030(2) 0.0214(19) 0.025(2) -0.0005(16) 0.0034(16) 0.0014(16)
C33 0.031(2) 0.0214(19) 0.027(2) 0.0029(16) 0.0037(17) -0.0027(16)
C34 0.034(2) 0.032(2) 0.024(2) -0.0011(17) 0.0010(18) -0.0038(18)
C35 0.031(2) 0.039(3) 0.037(3) 0.001(2) -0.0022(19) -0.012(2)
C36 0.028(2) 0.035(3) 0.042(3) 0.008(2) 0.004(2) -0.0040(19)
C37 0.027(2) 0.024(2) 0.035(2) 0.0076(17) 0.0055(18) -0.0012(16)
C38 0.032(2) 0.027(2) 0.027(2) 0.0005(17) 0.0069(16) -0.0001(17)
C39 0.044(3) 0.025(2) 0.029(2) -0.0012(17) 0.0078(19) -0.0050(19)
C40 0.053(3) 0.026(2) 0.034(3) 0.0008(19) 0.013(2) -0.001(2)
N8 0.048(2) 0.037(2) 0.0262(19) -0.0019(15) 0.0093(17) -0.0004(17)
C41 0.054(3) 0.028(2) 0.032(3) -0.0063(19) 0.012(2) -0.004(2)
C42 0.044(3) 0.023(2) 0.037(3) -0.0007(18) 0.010(2) 0.0025(19)
C43 0.078(4) 0.051(3) 0.028(3) 0.001(2) 0.016(3) 0.002(3)
C44 0.082(5) 0.072(5) 0.058(4) 0.008(3) 0.041(4) 0.014(4)
P1 0.0430(7) 0.0437(8) 0.0357(7) 0.0025(6) 0.0103(5) 0.0107(6)
F10 0.041(3) 0.057(4) 0.044(3) -0.008(3) 0.013(2) -0.003(3)
F11 0.043(3) 0.071(5) 0.037(3) -0.013(3) 0.006(2) 0.003(3)
F12 0.058(5) 0.034(3) 0.092(7) -0.003(4) -0.015(4) 0.003(3)
F13 0.061(4) 0.072(7) 0.032(3) -0.004(4) 0.002(2) -0.011(5)
F14 0.047(4) 0.080(7) 0.055(5) -0.009(4) 0.016(3) -0.004(4)
F15 0.064(4) 0.036(3) 0.058(5) 0.003(3) 0.009(3) 0.015(2)
F10' 0.050(7) 0.054(11) 0.13(2) 0.041(12) -0.012(11) -0.011(7)
F11' 0.072(12) 0.14(2) 0.049(8) 0.036(11) 0.020(8) 0.050(14)
F12' 0.056(9) 0.064(11) 0.067(11) -0.008(8) 0.004(7) 0.023(8)
F13' 0.065(12) 0.071(14) 0.038(7) 0.003(10) 0.000(7) 0.014(10)
F14' 0.031(6) 0.045(7) 0.113(19) -0.016(10) 0.005(10) -0.003(5)
F15' 0.087(10) 0.055(8) 0.069(13) 0.014(8) 0.016(9) 0.018(7)
P2 0.0627(15) 0.0619(14) 0.0538(14) -0.0010(11) -0.0128(12) -0.0060(11)
F20 0.108(5) 0.131(6) 0.058(3) 0.014(4) 0.007(3) 0.002(4)
F21 0.092(5) 0.127(7) 0.097(6) -0.011(5) 0.031(4) -0.022(5)
F22 0.056(3) 0.091(5) 0.096(5) 0.039(4) -0.017(3) 0.001(3)
F23 0.087(5) 0.057(4) 0.162(7) -0.013(4) -0.028(5) 0.011(3)
F24 0.086(4) 0.066(4) 0.090(5) -0.005(3) -0.042(3) 0.000(3)
F25 0.077(4) 0.105(5) 0.077(4) -0.024(4) -0.013(3) -0.031(4)
P2' 0.053(5) 0.061(6) 0.090(8) 0.033(6) -0.016(5) -0.005(4)
F20' 0.14(3) 0.09(2) 0.14(3) -0.008(19) -0.03(2) -0.026(18)
F21' 0.089(17) 0.066(17) 0.15(3) 0.041(16) 0.059(19) 0.008(13)
F22' 0.11(2) 0.12(2) 0.16(2) 0.06(2) 0.033(19) -0.003(16)
F23' 0.15(2) 0.12(2) 0.11(2) 0.075(18) 0.012(18) -0.012(18)
F24' 0.094(16) 0.10(2) 0.090(17) 0.014(14) -0.071(14) -0.004(16)
F25' 0.18(4) 0.09(2) 0.10(2) 0.001(17) -0.03(2) 0.07(2)
P3 0.0548(7) 0.0235(6) 0.0331(6) -0.0028(5) 0.0067(5) -0.0013(6)
F30 0.116(3) 0.071(3) 0.0364(18) 0.0051(16) 0.0157(19) 0.027(2)
F31 0.067(2) 0.0354(18) 0.097(3) -0.0127(18) -0.017(2) -0.0123(16)
F32 0.057(2) 0.049(2) 0.066(2) -0.0160(17) 0.0202(17) -0.0016(16)
F33 0.064(2) 0.0291(16) 0.080(2) -0.0061(15) 0.0280(19) -0.0118(14)
F34 0.064(2) 0.0372(18) 0.099(3) -0.0106(18) 0.014(2) 0.0113(16)
F35 0.093(3) 0.071(2) 0.0423(19) 0.0179(17) -0.0104(18) -0.026(2)
P4 0.0361(7) 0.0349(7) 0.0607(9) 0.0017(6) 0.0026(6) 0.0018(5)
F40 0.034(3) 0.054(5) 0.103(9) 0.008(5) 0.001(4) -0.013(3)
F41 0.134(14) 0.083(7) 0.040(4) -0.020(4) 0.000(6) 0.014(8)
F42 0.120(9) 0.043(4) 0.046(4) -0.010(3) -0.012(5) 0.003(5)
F43 0.038(6) 0.094(11) 0.133(11) 0.083(9) 0.024(7) 0.004(5)
F44 0.047(2) 0.059(3) 0.159(5) 0.017(3) -0.016(2) 0.0171(18)
F45 0.054(2) 0.0445(19) 0.072(2) 0.0144(17) 0.0061(17) 0.0083(15)
F40' 0.062(7) 0.053(6) 0.20(3) 0.004(9) -0.033(11) -0.023(5)
F41' 0.081(8) 0.094(10) 0.037(5) -0.008(5) 0.006(5) 0.034(7)
F42' 0.124(15) 0.151(17) 0.067(10) 0.046(11) 0.070(10) 0.074(14)
F43' 0.079(10) 0.023(5) 0.115(11) -0.002(6) -0.057(8) -0.013(5)
O1 0.167(12) 0.081(8) 0.089(7) -0.003(6) 0.043(8) 0.023(8)
O2 0.136(17) 0.060(10) 0.17(2) -0.014(11) 0.023(15) 0.030(11)

loop_
_atom_type_symbol
_atom_type_description
_atom_type_scat_dispersion_real
_atom_type_scat_dispersion_imag
_atom_type_scat_source
C C 0.0033 0.0016 'International Tables Vol C Tables 4.2.6.8 and 6.1.1.4'
H H 0.0000 0.0000 'International Tables Vol C Tables 4.2.6.8 and 6.1.1.4'
F F 0.0171 0.0103 'International Tables Vol C Tables 4.2.6.8 and 6.1.1.4'
N N 0.0061 0.0033 'International Tables Vol C Tables 4.2.6.8 and 6.1.1.4'
P P 0.1023 0.0942 'International Tables Vol C Tables 4.2.6.8 and 6.1.1.4'
Ru Ru -1.2594 0.8363 'International Tables Vol C Tables 4.2.6.8 and 6.1.1.4'
O O 0.0106 0.0060 'International Tables Vol C Tables 4.2.6.8 and 6.1.1.4'

loop_
_geom_angle_atom_site_label_1
_geom_angle_atom_site_label_2
_geom_angle_atom_site_label_3
_geom_angle
_geom_angle_site_symmetry_1
_geom_angle_site_symmetry_3
_geom_angle_publ_flag
N6 Ru1 N2 177.76(15) . . ?
N6 Ru1 N7 78.95(14) . . ?
N2 Ru1 N7 101.78(14) . . ?
N6 Ru1 N1 98.52(14) . . ?
N2 Ru1 N1 79.37(14) . . ?
N7 Ru1 N1 91.44(13) . . ?
N6 Ru1 N5 78.70(14) . . ?
N2 Ru1 N5 100.55(14) . . ?
N7 Ru1 N5 157.65(14) . . ?
N1 Ru1 N5 91.62(14) . . ?
N6 Ru1 N3 103.69(14) . . ?
N2 Ru1 N3 78.44(14) . . ?
N7 Ru1 N3 91.59(13) . . ?
N1 Ru1 N3 157.76(13) . . ?
N5 Ru1 N3 93.90(13) . . ?
C1 N1 C5 118.1(4) . . ?
C1 N1 Ru1 128.5(3) . . ?
C5 N1 Ru1 113.3(3) . . ?
C6 N2 C10 121.4(4) . . ?
C6 N2 Ru1 118.9(3) . . ?
C10 N2 Ru1 119.7(3) . . ?
C15 N3 C11 118.7(4) . . ?
C15 N3 Ru1 127.4(3) . . ?
C11 N3 Ru1 113.9(3) . . ?
N1 C1 C2 123.1(4) . . ?
N1 C1 H1A 118.5 . . ?
C2 C1 H1A 118.5 . . ?
C3 C2 C1 118.5(4) . . ?
C3 C2 H2A 120.7 . . ?
C1 C2 H2A 120.7 . . ?
C2 C3 C4 120.1(4) . . ?
C2 C3 H3A 120.0 . . ?
C4 C3 H3A 120.0 . . ?
C3 C4 C5 119.0(4) . . ?
C3 C4 H4A 120.5 . . ?
C5 C4 H4A 120.5 . . ?
N1 C5 C4 121.1(4) . . ?
N1 C5 C6 115.1(4) . . ?
C4 C5 C6 123.8(4) . . ?
N2 C6 C7 120.7(4) . . ?
N2 C6 C5 113.3(4) . . ?
C7 C6 C5 126.0(4) . . ?
C6 C7 C8 119.0(4) . . ?
C6 C7 H7A 120.5 . . ?
C8 C7 H7A 120.5 . . ?
C7 C8 C9 119.9(4) . . ?
C7 C8 C16 120.0(4) . . ?
C9 C8 C16 120.1(4) . . ?
C10 C9 C8 118.3(4) . . ?
C10 C9 H9A 120.9 . . ?
C8 C9 H9A 120.9 . . ?
N2 C10 C9 120.6(4) . . ?
N2 C10 C11 112.6(4) . . ?
C9 C10 C11 126.8(4) . . ?
N3 C11 C12 121.5(4) . . ?
N3 C11 C10 115.3(4) . . ?
C12 C11 C10 123.1(4) . . ?
C13 C12 C11 118.8(4) . . ?
C13 C12 H12A 120.6 . . ?
C11 C12 H12A 120.6 . . ?
C14 C13 C12 119.9(4) . . ?
C14 C13 H13A 120.1 . . ?
C12 C13 H13A 120.1 . . ?
C13 C14 C15 119.3(4) . . ?
C13 C14 H14A 120.3 . . ?
C15 C14 H14A 120.3 . . ?
N3 C15 C14 121.8(4) . . ?
N3 C15 H15A 119.1 . . ?
C14 C15 H15A 119.1 . . ?
C20 C16 C17 117.6(4) . . ?
C20 C16 C8 121.8(4) . . ?
C17 C16 C8 120.5(4) . . ?
C18 C17 C16 120.0(5) . . ?
C18 C17 H17A 120.0 . . ?
C16 C17 H17A 120.0 . . ?
N4 C18 C17 120.4(5) . . ?
N4 C18 H18A 119.8 . . ?
C17 C18 H18A 119.8 . . ?
C19 N4 C18 121.0(5) . . ?
C19 N4 C21 120.1(9) . . ?
C18 N4 C21 118.8(9) . . ?
C19 N4 C21' 122(2) . . ?
C18 N4 C21' 115(2) . . ?
N4 C19 C20 120.5(5) . . ?
N4 C19 H19A 119.7 . . ?
C20 C19 H19A 119.7 . . ?
C19 C20 C16 120.5(5) . . ?
C19 C20 H20A 119.8 . . ?
C16 C20 H20A 119.8 . . ?
N4 C21 C22 106.0(11) . . ?
N4 C21 H21A 110.5 . . ?
C22 C21 H21A 110.5 . . ?
N4 C21 H21B 110.5 . . ?
C22 C21 H21B 110.5 . . ?
H21A C21 H21B 108.7 . . ?
C22' C21' N4 96(3) . . ?
C22' C21' H21C 112.5 . . ?
N4 C21' H21C 112.5 . . ?
C22' C21' H21D 112.5 . . ?
N4 C21' H21D 112.5 . . ?
H21C C21' H21D 110.0 . . ?
C21' C22' H22D 109.5 . . ?
C21' C22' H22E 109.5 . . ?
H22D C22' H22E 109.5 . . ?
C21' C22' H22F 109.5 . . ?
H22D C22' H22F 109.5 . . ?
H22E C22' H22F 109.5 . . ?
C23 N5 C27 118.4(4) . . ?
C23 N5 Ru1 127.4(3) . . ?
C27 N5 Ru1 114.2(3) . . ?
C32 N6 C28 120.9(3) . . ?
C32 N6 Ru1 119.5(3) . . ?
C28 N6 Ru1 119.5(3) . . ?
C37 N7 C33 118.4(4) . . ?
C37 N7 Ru1 127.5(3) . . ?
C33 N7 Ru1 114.0(3) . . ?
N5 C23 C24 122.9(4) . . ?
N5 C23 H23A 118.5 . . ?
C24 C23 H23A 118.5 . . ?
C23 C24 C25 119.0(4) . . ?
C23 C24 H24A 120.5 . . ?
C25 C24 H24A 120.5 . . ?
C26 C25 C24 119.0(4) . . ?
C26 C25 H25A 120.5 . . ?
C24 C25 H25A 120.5 . . ?
C27 C26 C25 119.6(4) . . ?
C27 C26 H26A 120.2 . . ?
C25 C26 H26A 120.2 . . ?
N5 C27 C26 121.0(4) . . ?
N5 C27 C28 114.6(4) . . ?
C26 C27 C28 124.4(4) . . ?
N6 C28 C29 120.2(4) . . ?
N6 C28 C27 112.6(4) . . ?
C29 C28 C27 127.1(4) . . ?
C28 C29 C30 119.2(4) . . ?
C28 C29 H29A 120.4 . . ?
C30 C29 H29A 120.4 . . ?
C31 C30 C29 119.5(4) . . ?
C31 C30 C38 118.6(4) . . ?
C29 C30 C38 121.8(4) . . ?
C32 C31 C30 119.3(4) . . ?
C32 C31 H31A 120.3 . . ?
C30 C31 H31A 120.3 . . ?
N6 C32 C31 120.9(4) . . ?
N6 C32 C33 112.3(4) . . ?
C31 C32 C33 126.8(4) . . ?
N7 C33 C34 121.9(4) . . ?
N7 C33 C32 115.1(4) . . ?
C34 C33 C32 123.0(4) . . ?
C33 C34 C35 119.1(4) . . ?
C33 C34 H34A 120.5 . . ?
C35 C34 H34A 120.5 . . ?
C36 C35 C34 118.9(4) . . ?
C36 C35 H35A 120.5 . . ?
C34 C35 H35A 120.5 . . ?
C35 C36 C37 119.8(4) . . ?
C35 C36 H36A 120.1 . . ?
C37 C36 H36A 120.1 . . ?
N7 C37 C36 121.8(4) . . ?
N7 C37 H37A 119.1 . . ?
C36 C37 H37A 119.1 . . ?
C42 C38 C39 118.4(4) . . ?
C42 C38 C30 120.7(4) . . ?
C39 C38 C30 120.8(4) . . ?
C40 C39 C38 119.5(4) . . ?
C40 C39 H39A 120.3 . . ?
C38 C39 H39A 120.3 . . ?
N8 C40 C39 120.9(4) . . ?
N8 C40 H40A 119.6 . . ?
C39 C40 H40A 119.6 . . ?
C41 N8 C40 120.3(4) . . ?
C41 N8 C43 120.5(4) . . ?
C40 N8 C43 119.2(4) . . ?
N8 C41 C42 121.0(4) . . ?
N8 C41 H41A 119.5 . . ?
C42 C41 H41A 119.5 . . ?
C41 C42 C38 119.9(4) . . ?
C41 C42 H42A 120.0 . . ?
C38 C42 H42A 120.0 . . ?
N8 C43 C44 110.4(5) . . ?
N8 C43 H43A 109.6 . . ?
C44 C43 H43A 109.6 . . ?
N8 C43 H43B 109.6 . . ?
C44 C43 H43B 109.6 . . ?
H43A C43 H43B 108.1 . . ?
C43 C44 H44A 109.5 . . ?
C43 C44 H44B 109.5 . . ?
H44A C44 H44B 109.5 . . ?
C43 C44 H44C 109.5 . . ?
H44A C44 H44C 109.5 . . ?
H44B C44 H44C 109.5 . . ?
F14' P1 F13' 94.8(12) . . ?
F14' P1 F15 98.3(8) . . ?
F13' P1 F15 110.5(8) . . ?
F14' P1 F12' 95.7(9) . . ?
F13' P1 F12' 91.8(11) . . ?
F15 P1 F12' 152.3(8) . . ?
F14' P1 F10 155.4(10) . . ?
F13' P1 F10 103.2(10) . . ?
F15 P1 F10 91.0(4) . . ?
F12' P1 F10 67.4(9) . . ?
F14' P1 F13 110.6(12) . . ?
F15 P1 F13 92.2(5) . . ?
F12' P1 F13 105.0(8) . . ?
F10 P1 F13 91.5(5) . . ?
F14' P1 F11' 95.2(11) . . ?
F13' P1 F11' 169.2(12) . . ?
F15 P1 F11' 63.7(9) . . ?
F12' P1 F11' 91.5(9) . . ?
F10 P1 F11' 68.7(8) . . ?
F13 P1 F11' 147.3(13) . . ?
F14' P1 F12 80.0(8) . . ?
F13' P1 F12 70.5(8) . . ?
F15 P1 F12 178.2(4) . . ?
F10 P1 F12 90.2(4) . . ?
F13 P1 F12 89.2(5) . . ?
F11' P1 F12 115.6(9) . . ?
F14' P1 F11 66.5(11) . . ?
F13' P1 F11 154.3(9) . . ?
F15 P1 F11 90.3(3) . . ?
F12' P1 F11 73.7(7) . . ?
F10 P1 F11 90.9(3) . . ?
F13 P1 F11 176.5(4) . . ?
F12 P1 F11 88.3(4) . . ?
F13' P1 F14 78.1(11) . . ?
F15 P1 F14 89.2(5) . . ?
F12' P1 F14 112.0(9) . . ?
F10 P1 F14 178.6(4) . . ?
F13 P1 F14 89.9(5) . . ?
F11' P1 F14 110.1(9) . . ?
F12 P1 F14 89.6(5) . . ?
F11 P1 F14 87.7(4) . . ?
F14' P1 F15' 91.3(9) . . ?
F13' P1 F15' 85.6(10) . . ?
F12' P1 F15' 172.7(10) . . ?
F10 P1 F15' 106.5(7) . . ?
F13 P1 F15' 70.5(8) . . ?
F11' P1 F15' 89.8(9) . . ?
F12 P1 F15' 153.6(7) . . ?
F11 P1 F15' 111.2(8) . . ?
F14 P1 F15' 74.2(7) . . ?
F14' P1 F10' 178.5(10) . . ?
F13' P1 F10' 85.3(10) . . ?
F15 P1 F10' 80.3(7) . . ?
F12' P1 F10' 85.7(9) . . ?
F13 P1 F10' 69.0(11) . . ?
F11' P1 F10' 84.7(10) . . ?
F12 P1 F10' 101.4(7) . . ?
F11 P1 F10' 113.9(11) . . ?
F14 P1 F10' 155.8(11) . . ?
F15' P1 F10' 87.2(11) . . ?
F20 P2 F22 90.4(4) . . ?
F20 P2 F24 89.1(4) . . ?
F22 P2 F24 91.6(4) . . ?
F20 P2 F25 89.5(4) . . ?
F22 P2 F25 89.1(4) . . ?
F24 P2 F25 178.5(5) . . ?
F20 P2 F23 91.9(5) . . ?
F22 P2 F23 177.3(5) . . ?
F24 P2 F23 89.9(3) . . ?
F25 P2 F23 89.5(4) . . ?
F20 P2 F21 177.7(5) . . ?
F22 P2 F21 89.2(4) . . ?
F24 P2 F21 88.6(4) . . ?
F25 P2 F21 92.8(4) . . ?
F23 P2 F21 88.5(5) . . ?
F25' P2' F20' 86(2) . . ?
F25' P2' F21' 174(2) . . ?
F20' P2' F21' 88(2) . . ?
F25' P2' F24' 95.3(19) . . ?
F20' P2' F24' 177(2) . . ?
F21' P2' F24' 89.9(18) . . ?
F25' P2' F22' 94(2) . . ?
F20' P2' F22' 96(2) . . ?
F21' P2' F22' 89.1(16) . . ?
F24' P2' F22' 87(2) . . ?
F25' P2' F23' 91(2) . . ?
F20' P2' F23' 83(2) . . ?
F21' P2' F23' 85.9(17) . . ?
F24' P2' F23' 94(2) . . ?
F22' P2' F23' 175(2) . . ?
F35 P3 F30 178.2(3) . . ?
F35 P3 F31 90.7(2) . . ?
F30 P3 F31 91.0(2) . . ?
F35 P3 F34 91.0(3) . . ?
F30 P3 F34 89.2(2) . . ?
F31 P3 F34 89.8(2) . . ?
F35 P3 F32 90.3(2) . . ?
F30 P3 F32 89.5(2) . . ?
F31 P3 F32 90.8(2) . . ?
F34 P3 F32 178.6(2) . . ?
F35 P3 F33 88.7(2) . . ?
F30 P3 F33 89.5(2) . . ?
F31 P3 F33 179.1(2) . . ?
F34 P3 F33 89.5(2) . . ?
F32 P3 F33 89.87(19) . . ?
F42' P4 F41 146.9(11) . . ?
F42' P4 F43 112.9(12) . . ?
F41 P4 F43 98.4(9) . . ?
F42' P4 F43' 101.3(13) . . ?
F41 P4 F43' 110.2(10) . . ?
F42' P4 F44 83.4(6) . . ?
F41 P4 F44 87.8(5) . . ?
F43 P4 F44 86.9(6) . . ?
F43' P4 F44 87.7(7) . . ?
F42' P4 F45 98.2(6) . . ?
F41 P4 F45 91.5(5) . . ?
F43 P4 F45 91.2(6) . . ?
F43' P4 F45 90.7(7) . . ?
F44 P4 F45 177.9(3) . . ?
F42' P4 F40' 97.6(11) . . ?
F41 P4 F40' 50.2(8) . . ?
F43 P4 F40' 148.5(11) . . ?
F43' P4 F40' 160.3(12) . . ?
F44 P4 F40' 88.9(5) . . ?
F45 P4 F40' 92.1(5) . . ?
F42' P4 F40 56.6(10) . . ?
F41 P4 F40 92.6(7) . . ?
F43 P4 F40 168.9(8) . . ?
F43' P4 F40 157.1(9) . . ?
F44 P4 F40 94.8(3) . . ?
F45 P4 F40 87.2(3) . . ?
F41 P4 F42 174.7(6) . . ?
F43 P4 F42 84.9(8) . . ?
F43' P4 F42 73.1(8) . . ?
F44 P4 F42 96.6(5) . . ?
F45 P4 F42 84.3(5) . . ?
F40' P4 F42 126.6(10) . . ?
F40 P4 F42 84.0(5) . . ?
F42' P4 F41' 174.6(7) . . ?
F43 P4 F41' 67.6(8) . . ?
F43' P4 F41' 79.4(9) . . ?
F44 P4 F41' 91.3(4) . . ?
F45 P4 F41' 87.1(4) . . ?
F40' P4 F41' 81.3(9) . . ?
F40 P4 F41' 123.2(6) . . ?
F42 P4 F41' 150.9(6) . . ?

loop_
_geom_bond_atom_site_label_1
_geom_bond_atom_site_label_2
_geom_bond_distance
_geom_bond_site_symmetry_2
_geom_bond_publ_flag
Ru1 N6 1.976(3) . ?
Ru1 N2 1.981(3) . ?
Ru1 N7 2.075(4) . ?
Ru1 N1 2.076(3) . ?
Ru1 N5 2.082(4) . ?
Ru1 N3 2.088(3) . ?
N1 C1 1.333(5) . ?
N1 C5 1.374(6) . ?
N2 C6 1.342(5) . ?
N2 C10 1.354(5) . ?
N3 C15 1.345(5) . ?
N3 C11 1.368(5) . ?
C1 C2 1.381(6) . ?
C1 H1A 0.9500 . ?
C2 C3 1.365(7) . ?
C2 H2A 0.9500 . ?
C3 C4 1.379(6) . ?
C3 H3A 0.9500 . ?
C4 C5 1.382(6) . ?
C4 H4A 0.9500 . ?
C5 C6 1.478(6) . ?
C6 C7 1.381(6) . ?
C7 C8 1.389(6) . ?
C7 H7A 0.9500 . ?
C8 C9 1.404(6) . ?
C8 C16 1.477(6) . ?
C9 C10 1.386(6) . ?
C9 H9A 0.9500 . ?
C10 C11 1.468(6) . ?
C11 C12 1.388(6) . ?
C12 C13 1.386(7) . ?
C12 H12A 0.9500 . ?
C13 C14 1.369(7) . ?
C13 H13A 0.9500 . ?
C14 C15 1.392(6) . ?
C14 H14A 0.9500 . ?
C15 H15A 0.9500 . ?
C16 C20 1.382(7) . ?
C16 C17 1.386(7) . ?
C17 C18 1.372(7) . ?
C17 H17A 0.9500 . ?
C18 N4 1.344(7) . ?
C18 H18A 0.9500 . ?
N4 C19 1.325(7) . ?
N4 C21 1.487(19) . ?
N4 C21' 1.60(5) . ?
C19 C20 1.372(7) . ?
C19 H19A 0.9500 . ?
C20 H20A 0.9500 . ?
C21 C22 1.510(15) . ?
C21 H21A 0.9900 . ?
C21 H21B 0.9900 . ?
C22 H22A 0.9800 . ?
C22 H22B 0.9800 . ?
C22 H22C 0.9800 . ?
C21' C22' 1.53(5) . ?
C21' H21C 0.9900 . ?
C21' H21D 0.9900 . ?
C22' H22D 0.9800 . ?
C22' H22E 0.9800 . ?
C22' H22F 0.9800 . ?
N5 C23 1.340(5) . ?
N5 C27 1.371(6) . ?
N6 C32 1.354(5) . ?
N6 C28 1.359(5) . ?
N7 C37 1.345(5) . ?
N7 C33 1.364(5) . ?
C23 C24 1.372(7) . ?
C23 H23A 0.9500 . ?
C24 C25 1.386(7) . ?
C24 H24A 0.9500 . ?
C25 C26 1.384(7) . ?
C25 H25A 0.9500 . ?
C26 C27 1.383(6) . ?
C26 H26A 0.9500 . ?
C27 C28 1.479(6) . ?
C28 C29 1.383(6) . ?
C29 C30 1.397(6) . ?
C29 H29A 0.9500 . ?
C30 C31 1.390(6) . ?
C30 C38 1.476(6) . ?
C31 C32 1.372(6) . ?
C31 H31A 0.9500 . ?
C32 C33 1.482(6) . ?
C33 C34 1.383(6) . ?
C34 C35 1.388(7) . ?
C34 H34A 0.9500 . ?
C35 C36 1.377(7) . ?
C35 H35A 0.9500 . ?
C36 C37 1.386(7) . ?
C36 H36A 0.9500 . ?
C37 H37A 0.9500 . ?
C38 C42 1.381(6) . ?
C38 C39 1.391(6) . ?
C39 C40 1.366(7) . ?
C39 H39A 0.9500 . ?
C40 N8 1.349(6) . ?
C40 H40A 0.9500 . ?
N8 C41 1.339(6) . ?
N8 C43 1.486(6) . ?
C41 C42 1.365(7) . ?
C41 H41A 0.9500 . ?
C42 H42A 0.9500 . ?
C43 C44 1.500(9) . ?
C43 H43A 0.9900 . ?
C43 H43B 0.9900 . ?
C44 H44A 0.9800 . ?
C44 H44B 0.9800 . ?
C44 H44C 0.9800 . ?
P1 F14' 1.495(18) . ?
P1 F13' 1.56(2) . ?
P1 F15 1.566(6) . ?
P1 F12' 1.567(17) . ?
P1 F10 1.570(8) . ?
P1 F13 1.573(11) . ?
P1 F11' 1.584(13) . ?
P1 F12 1.617(7) . ?
P1 F11 1.619(6) . ?
P1 F14 1.627(9) . ?
P1 F15' 1.632(18) . ?
P1 F10' 1.718(16) . ?
P2 F20 1.568(7) . ?
P2 F22 1.581(6) . ?
P2 F24 1.590(6) . ?
P2 F25 1.590(6) . ?
P2 F23 1.591(7) . ?
P2 F21 1.641(8) . ?
P2' F25' 1.43(3) . ?
P2' F20' 1.48(4) . ?
P2' F21' 1.57(3) . ?
P2' F24' 1.62(3) . ?
P2' F22' 1.67(3) . ?
P2' F23' 1.69(4) . ?
P3 F35 1.581(4) . ?
P3 F30 1.584(4) . ?
P3 F31 1.587(4) . ?
P3 F34 1.589(4) . ?
P3 F32 1.595(4) . ?
P3 F33 1.603(3) . ?
P4 F42' 1.399(12) . ?
P4 F41 1.463(9) . ?
P4 F43 1.533(11) . ?
P4 F43' 1.574(14) . ?
P4 F44 1.592(4) . ?
P4 F45 1.595(4) . ?
P4 F40' 1.606(12) . ?
P4 F40 1.620(7) . ?
P4 F42 1.685(9) . ?
P4 F41' 1.744(12) . ?
